data_4038454
loop_
_publ_author_name
'Zhang, Mengmeng'
'Lan, Hanyang'
'Li, Nan'
'Zhong, Qidi'
'Zhu, Hao'
'Liu, Chunyan'
'Zhao, Hong-Wu'

_publ_section_title
;
 Photocatalyst-Free Singlet Oxygen-Induced Oxygenation: A Strategy for the
 Preparation of 5-Cyano-2-Pyridones Driven by Blue-Light Irradiation.
;
_journal_name_full 'The Journal of organic chemistry'
_journal_paper_doi 10.1021/acs.joc.0c00963
_journal_year 2020
_chemical_formula_moiety 'C19 H13 Cl N2 O'
_chemical_formula_sum 'C19 H13 Cl N2 O'
_chemical_formula_weight 320.76
_space_group_crystal_system monoclinic
_space_group_IT_number 15
_space_group_name_Hall '-C 2yc'
_space_group_name_H-M_alt 'C 1 2/c 1'
_atom_sites_solution_hydrogens geom
_audit_creation_method SHELXL-2014/7
_cell_angle_alpha 90
_cell_angle_beta 110.474(5)
_cell_angle_gamma 90
_cell_formula_units_Z 8
_cell_length_a 31.575(9)
_cell_length_b 4.3839(12)
_cell_length_c 25.202(7)
_cell_measurement_reflns_used 2013
_cell_measurement_temperature 296(2)
_cell_measurement_theta_max 25.51
_cell_measurement_theta_min 3.24
_cell_volume 3268.1(16)
_computing_cell_refinement 'Bruker SMART'
_computing_data_collection 'SMART (Bruker, 2008)'
_computing_data_reduction 'SAINT (Bruker, 2008)'
_computing_molecular_graphics 'SHELXTL (Bruker, 2008)'
_computing_publication_material 'SHELXTL (Bruker, 2008)'
_computing_structure_refinement 'SHELXL-2014/7 (Sheldrick, 2014)'
_computing_structure_solution 'SHELXTL (Bruker, 2008)'
_diffrn_ambient_temperature 296(2)
_diffrn_measured_fraction_theta_full 0.997
_diffrn_measured_fraction_theta_max 0.997
_diffrn_measurement_device_type 'Bruker APEX-II CCD'
_diffrn_measurement_method '\f and \w scans'
_diffrn_radiation_type MoK\a
_diffrn_radiation_wavelength 0.71073
_diffrn_reflns_av_R_equivalents 0.0332
_diffrn_reflns_av_unetI/netI 0.0401
_diffrn_reflns_Laue_measured_fraction_full 0.997
_diffrn_reflns_Laue_measured_fraction_max 0.997
_diffrn_reflns_limit_h_max 30
_diffrn_reflns_limit_h_min -36
_diffrn_reflns_limit_k_max 5
_diffrn_reflns_limit_k_min -5
_diffrn_reflns_limit_l_max 28
_diffrn_reflns_limit_l_min -29
_diffrn_reflns_number 7395
_diffrn_reflns_point_group_measured_fraction_full 0.997
_diffrn_reflns_point_group_measured_fraction_max 0.997
_diffrn_reflns_theta_full 24.995
_diffrn_reflns_theta_max 24.995
_diffrn_reflns_theta_min 1.377
_exptl_absorpt_coefficient_mu 0.239
_exptl_absorpt_correction_T_max 0.963
_exptl_absorpt_correction_T_min 0.940
_exptl_absorpt_correction_type multi-scan
_exptl_absorpt_process_details 'SADABS; Bruker, 2008'
_exptl_crystal_colour colourless
_exptl_crystal_density_diffrn 1.304
_exptl_crystal_density_method 'not measured'
_exptl_crystal_description block
_exptl_crystal_F_000 1328
_exptl_crystal_size_max 0.260
_exptl_crystal_size_mid 0.230
_exptl_crystal_size_min 0.160
_refine_diff_density_max 0.511
_refine_diff_density_min -0.321
_refine_diff_density_rms 0.127
_refine_ls_extinction_method none
_refine_ls_goodness_of_fit_ref 1.070
_refine_ls_hydrogen_treatment constr
_refine_ls_matrix_type full
_refine_ls_number_parameters 208
_refine_ls_number_reflns 2864
_refine_ls_number_restraints 0
_refine_ls_restrained_S_all 1.070
_refine_ls_R_factor_all 0.0981
_refine_ls_R_factor_gt 0.0630
_refine_ls_shift/su_max 0.001
_refine_ls_shift/su_mean 0.000
_refine_ls_structure_factor_coef Fsqd
_refine_ls_weighting_details 'w=1/[\s^2^(Fo^2^)+(0.1460P)^2^+0.3432P] where P=(Fo^2^+2Fc^2^)/3'
_refine_ls_weighting_scheme calc
_refine_ls_wR_factor_gt 0.1990
_refine_ls_wR_factor_ref 0.2276
_reflns_Friedel_coverage 0.000
_reflns_number_gt 2004
_reflns_number_total 2864
_reflns_threshold_expression 'I > 2\s(I)'
_cod_data_source_file jo0c00963_si_002.cif
_cod_data_source_block 1
_cod_original_cell_volume 3268.2(16)
_cod_original_sg_symbol_H-M 'C 2/c'
_cod_database_code 4038454
_shelx_shelxl_version_number 2014/7
_shelx_space_group_comment
;
The symmetry employed for this shelxl refinement is uniquely defined 
by the following loop, which should always be used as a source of 
symmetry information in preference to the above space-group names. 
They are only intended as comments. 
;
_shelx_estimated_absorpt_t_max 0.963
_shelx_estimated_absorpt_t_min 0.940

loop_
_space_group_symop_operation_xyz
'x, y, z'
'-x, y, -z+1/2'
'x+1/2, y+1/2, z'
'-x+1/2, y+1/2, -z+1/2'
'-x, -y, -z'
'x, -y, z-1/2'
'-x+1/2, -y+1/2, -z'
'x+1/2, -y+1/2, z-1/2'

loop_
_atom_site_label
_atom_site_type_symbol
_atom_site_fract_x
_atom_site_fract_y
_atom_site_fract_z
_atom_site_U_iso_or_equiv
_atom_site_adp_type
_atom_site_occupancy
_atom_site_site_symmetry_order
_atom_site_calc_flag
_atom_site_refinement_flags_posn
_atom_site_refinement_flags_adp
_atom_site_refinement_flags_occupancy
_atom_site_disorder_assembly
_atom_site_disorder_group
C1 C 1.12975(10) 0.4642(7) 0.15364(13) 0.0440(8) Uani 1 1 d . . . . .
C2 C 1.15071(12) 0.5581(9) 0.20886(16) 0.0665(11) Uani 1 1 d . . . . .
H2 H 1.1404 0.4905 0.2371 0.080 Uiso 1 1 calc R U . . .
C3 C 1.18775(16) 0.7566(11) 0.2219(2) 0.0965(18) Uani 1 1 d . . . . .
H3 H 1.2023 0.8222 0.2589 0.116 Uiso 1 1 calc R U . . .
C4 C 1.20247(15) 0.8539(12) 0.1789(4) 0.120(3) Uani 1 1 d . . . . .
H4 H 1.2274 0.9829 0.1876 0.144 Uiso 1 1 calc R U . . .
C5 C 1.18144(15) 0.7653(11) 0.1247(3) 0.0966(17) Uani 1 1 d . . . . .
H5 H 1.1914 0.8358 0.0963 0.116 Uiso 1 1 calc R U . . .
C6 C 1.14547(12) 0.5717(9) 0.11198(17) 0.0640(10) Uani 1 1 d . . . . .
H6 H 1.1311 0.5102 0.0746 0.077 Uiso 1 1 calc R U . . .
C7 C 1.09130(10) 0.2409(7) 0.13857(13) 0.0474(8) Uani 1 1 d . . . . .
H7A H 1.0874 0.1533 0.1018 0.057 Uiso 1 1 calc R U . . .
H7B H 1.0992 0.0765 0.1661 0.057 Uiso 1 1 calc R U . . .
C8 C 1.02447(9) 0.5545(6) 0.09253(11) 0.0341(7) Uani 1 1 d . . . . .
H8 H 1.0377 0.6078 0.0662 0.041 Uiso 1 1 calc R U . . .
C9 C 0.98213(9) 0.6609(6) 0.08554(10) 0.0305(6) Uani 1 1 d . . . . .
C10 C 0.96094(9) 0.5739(6) 0.12558(10) 0.0335(7) Uani 1 1 d . . . . .
C11 C 0.98545(10) 0.4024(7) 0.17043(11) 0.0439(8) Uani 1 1 d . . . . .
H11 H 0.9724 0.3504 0.1970 0.053 Uiso 1 1 calc R U . . .
C12 C 1.03033(11) 0.2961(7) 0.17940(12) 0.0475(8) Uani 1 1 d . . . . .
C13 C 0.96055(9) 0.8611(7) 0.03908(12) 0.0379(7) Uani 1 1 d . . . . .
C14 C 0.91382(9) 0.6656(7) 0.11713(11) 0.0377(7) Uani 1 1 d . . . . .
C15 C 0.90362(11) 0.8048(8) 0.16051(13) 0.0508(8) Uani 1 1 d . . . . .
H15 H 0.9265 0.8401 0.1951 0.061 Uiso 1 1 calc R U . . .
C16 C 0.85980(13) 0.8917(9) 0.15279(17) 0.0695(11) Uani 1 1 d . . . . .
H16 H 0.8532 0.9911 0.1816 0.083 Uiso 1 1 calc R U . . .
C17 C 0.82641(12) 0.8308(10) 0.10276(18) 0.0731(12) Uani 1 1 d . . . . .
C18 C 0.83508(12) 0.6898(11) 0.05938(17) 0.0765(12) Uani 1 1 d . . . . .
H18 H 0.8118 0.6490 0.0254 0.092 Uiso 1 1 calc R U . . .
C19 C 0.87892(11) 0.6086(9) 0.06665(13) 0.0579(10) Uani 1 1 d . . . . .
H19 H 0.8851 0.5141 0.0372 0.070 Uiso 1 1 calc R U . . .
Cl1 Cl 0.77111(4) 0.9366(4) 0.09470(7) 0.1348(7) Uani 1 1 d . . . . .
N1 N 1.04769(7) 0.3740(5) 0.13667(9) 0.0356(6) Uani 1 1 d . . . . .
N2 N 0.94376(9) 1.0254(7) 0.00217(11) 0.0564(8) Uani 1 1 d . . . . .
O1 O 1.05342(8) 0.1404(7) 0.21988(10) 0.0779(9) Uani 1 1 d . . . . .

loop_
_atom_site_aniso_label
_atom_site_aniso_U_11
_atom_site_aniso_U_22
_atom_site_aniso_U_33
_atom_site_aniso_U_23
_atom_site_aniso_U_13
_atom_site_aniso_U_12
C1 0.0410(16) 0.0362(17) 0.0498(19) 0.0010(14) 0.0095(14) 0.0194(13)
C2 0.062(2) 0.054(2) 0.065(2) -0.0104(18) -0.0011(18) 0.0234(18)
C3 0.060(3) 0.071(3) 0.121(4) -0.037(3) -0.014(3) 0.025(2)
C4 0.041(2) 0.073(3) 0.233(8) -0.027(4) 0.034(4) 0.007(2)
C5 0.070(3) 0.068(3) 0.175(6) 0.009(3) 0.072(3) 0.009(2)
C6 0.063(2) 0.059(2) 0.079(3) 0.0082(19) 0.0363(19) 0.0223(19)
C7 0.0587(19) 0.0321(17) 0.0492(19) 0.0000(14) 0.0160(15) 0.0152(14)
C8 0.0505(16) 0.0271(15) 0.0280(15) 0.0008(11) 0.0178(12) -0.0025(12)
C9 0.0415(15) 0.0279(14) 0.0217(13) 0.0005(11) 0.0105(11) -0.0029(12)
C10 0.0420(15) 0.0353(16) 0.0222(14) -0.0032(11) 0.0099(11) -0.0086(12)
C11 0.0503(17) 0.056(2) 0.0268(15) 0.0079(14) 0.0157(13) -0.0106(15)
C12 0.0579(19) 0.050(2) 0.0296(16) 0.0106(14) 0.0097(14) -0.0024(15)
C13 0.0478(16) 0.0414(18) 0.0287(15) 0.0008(13) 0.0187(12) 0.0009(13)
C14 0.0441(15) 0.0423(17) 0.0292(15) -0.0047(12) 0.0159(12) -0.0089(13)
C15 0.0556(18) 0.062(2) 0.0402(17) -0.0120(15) 0.0240(14) -0.0093(16)
C16 0.076(3) 0.076(3) 0.075(3) -0.016(2) 0.050(2) 0.001(2)
C17 0.050(2) 0.100(3) 0.075(3) 0.002(2) 0.029(2) 0.010(2)
C18 0.049(2) 0.114(4) 0.059(2) -0.007(2) 0.0103(17) 0.004(2)
C19 0.0467(18) 0.090(3) 0.0375(18) -0.0154(17) 0.0156(14) -0.0086(18)
Cl1 0.0675(8) 0.1895(17) 0.1599(15) 0.0017(12) 0.0556(8) 0.0380(9)
N1 0.0453(13) 0.0294(13) 0.0305(12) 0.0011(10) 0.0113(10) 0.0003(10)
N2 0.0620(17) 0.0626(19) 0.0454(16) 0.0196(15) 0.0197(13) 0.0111(14)
O1 0.0765(17) 0.103(2) 0.0531(15) 0.0455(15) 0.0211(12) 0.0264(16)

loop_
_atom_type_symbol
_atom_type_description
_atom_type_scat_dispersion_real
_atom_type_scat_dispersion_imag
_atom_type_scat_source
C C 0.0033 0.0016 'International Tables Vol C Tables 4.2.6.8 and 6.1.1.4'
H H 0.0000 0.0000 'International Tables Vol C Tables 4.2.6.8 and 6.1.1.4'
N N 0.0061 0.0033 'International Tables Vol C Tables 4.2.6.8 and 6.1.1.4'
O O 0.0106 0.0060 'International Tables Vol C Tables 4.2.6.8 and 6.1.1.4'
Cl Cl 0.1484 0.1585 'International Tables Vol C Tables 4.2.6.8 and 6.1.1.4'

loop_
_geom_angle_atom_site_label_1
_geom_angle_atom_site_label_2
_geom_angle_atom_site_label_3
_geom_angle
_geom_angle_site_symmetry_1
_geom_angle_site_symmetry_3
_geom_angle_publ_flag
C2 C1 C6 119.3(4) . . ?
C2 C1 C7 120.7(3) . . ?
C6 C1 C7 120.0(3) . . ?
C1 C2 H2 120.4 . . ?
C1 C2 C3 119.2(4) . . ?
C3 C2 H2 120.4 . . ?
C2 C3 H3 120.4 . . ?
C4 C3 C2 119.2(5) . . ?
C4 C3 H3 120.4 . . ?
C3 C4 H4 119.3 . . ?
C5 C4 C3 121.4(5) . . ?
C5 C4 H4 119.3 . . ?
C4 C5 H5 120.3 . . ?
C4 C5 C6 119.5(5) . . ?
C6 C5 H5 120.3 . . ?
C1 C6 H6 119.3 . . ?
C5 C6 C1 121.4(4) . . ?
C5 C6 H6 119.3 . . ?
C1 C7 H7A 108.7 . . ?
C1 C7 H7B 108.7 . . ?
H7A C7 H7B 107.6 . . ?
N1 C7 C1 114.3(2) . . ?
N1 C7 H7A 108.7 . . ?
N1 C7 H7B 108.7 . . ?
C9 C8 H8 119.0 . . ?
N1 C8 H8 119.0 . . ?
N1 C8 C9 122.0(2) . . ?
C8 C9 C10 119.4(2) . . ?
C8 C9 C13 118.6(2) . . ?
C13 C9 C10 122.0(2) . . ?
C9 C10 C14 121.0(2) . . ?
C11 C10 C9 117.5(3) . . ?
C11 C10 C14 121.5(2) . . ?
C10 C11 H11 118.0 . . ?
C10 C11 C12 123.9(3) . . ?
C12 C11 H11 118.0 . . ?
N1 C12 C11 115.3(2) . . ?
O1 C12 C11 125.2(3) . . ?
O1 C12 N1 119.4(3) . . ?
N2 C13 C9 178.9(3) . . ?
C15 C14 C10 120.3(2) . . ?
C19 C14 C10 121.3(2) . . ?
C19 C14 C15 118.4(3) . . ?
C14 C15 H15 119.7 . . ?
C16 C15 C14 120.6(3) . . ?
C16 C15 H15 119.7 . . ?
C15 C16 H16 120.3 . . ?
C17 C16 C15 119.4(3) . . ?
C17 C16 H16 120.3 . . ?
C16 C17 C18 121.7(3) . . ?
C16 C17 Cl1 118.4(3) . . ?
C18 C17 Cl1 119.9(3) . . ?
C17 C18 H18 120.5 . . ?
C17 C18 C19 119.0(3) . . ?
C19 C18 H18 120.5 . . ?
C14 C19 H19 119.5 . . ?
C18 C19 C14 121.0(3) . . ?
C18 C19 H19 119.5 . . ?
C8 N1 C7 119.2(2) . . ?
C8 N1 C12 121.7(2) . . ?
C12 N1 C7 119.0(2) . . ?

loop_
_geom_bond_atom_site_label_1
_geom_bond_atom_site_label_2
_geom_bond_distance
_geom_bond_site_symmetry_2
_geom_bond_publ_flag
C1 C2 1.378(5) . ?
C1 C6 1.391(5) . ?
C1 C7 1.501(4) . ?
C2 H2 0.9300 . ?
C2 C3 1.402(7) . ?
C3 H3 0.9300 . ?
C3 C4 1.387(8) . ?
C4 H4 0.9300 . ?
C4 C5 1.349(8) . ?
C5 H5 0.9300 . ?
C5 C6 1.363(6) . ?
C6 H6 0.9300 . ?
C7 H7A 0.9700 . ?
C7 H7B 0.9700 . ?
C7 N1 1.481(4) . ?
C8 H8 0.9300 . ?
C8 C9 1.368(4) . ?
C8 N1 1.353(3) . ?
C9 C10 1.443(4) . ?
C9 C13 1.431(4) . ?
C10 C11 1.353(4) . ?
C10 C14 1.483(4) . ?
C11 H11 0.9300 . ?
C11 C12 1.432(4) . ?
C12 N1 1.410(4) . ?
C12 O1 1.232(4) . ?
C13 N2 1.149(4) . ?
C14 C15 1.385(4) . ?
C14 C19 1.384(4) . ?
C15 H15 0.9300 . ?
C15 C16 1.382(5) . ?
C16 H16 0.9300 . ?
C16 C17 1.357(5) . ?
C17 C18 1.364(6) . ?
C17 Cl1 1.748(4) . ?
C18 H18 0.9300 . ?
C18 C19 1.378(5) . ?
C19 H19 0.9300 . ?

loop_
_geom_torsion_atom_site_label_1
_geom_torsion_atom_site_label_2
_geom_torsion_atom_site_label_3
_geom_torsion_atom_site_label_4
_geom_torsion
_geom_torsion_site_symmetry_1
_geom_torsion_site_symmetry_2
_geom_torsion_site_symmetry_3
_geom_torsion_site_symmetry_4
_geom_torsion_publ_flag
C1 C2 C3 C4 0.0(6) . . . . ?
C1 C7 N1 C8 74.2(3) . . . . ?
C1 C7 N1 C12 -109.1(3) . . . . ?
C2 C1 C6 C5 0.7(5) . . . . ?
C2 C1 C7 N1 76.5(3) . . . . ?
C2 C3 C4 C5 1.0(7) . . . . ?
C3 C4 C5 C6 -1.2(7) . . . . ?
C4 C5 C6 C1 0.3(6) . . . . ?
C6 C1 C2 C3 -0.8(5) . . . . ?
C6 C1 C7 N1 -105.4(3) . . . . ?
C7 C1 C2 C3 177.3(3) . . . . ?
C7 C1 C6 C5 -177.4(3) . . . . ?
C8 C9 C10 C11 3.6(4) . . . . ?
C8 C9 C10 C14 -175.4(2) . . . . ?
C9 C8 N1 C7 173.8(2) . . . . ?
C9 C8 N1 C12 -2.8(4) . . . . ?
C9 C10 C11 C12 -1.9(4) . . . . ?
C9 C10 C14 C15 -129.2(3) . . . . ?
C9 C10 C14 C19 52.3(4) . . . . ?
C10 C11 C12 N1 -2.0(5) . . . . ?
C10 C11 C12 O1 179.8(3) . . . . ?
C10 C14 C15 C16 179.8(3) . . . . ?
C10 C14 C19 C18 178.9(3) . . . . ?
C11 C10 C14 C15 51.8(4) . . . . ?
C11 C10 C14 C19 -126.7(3) . . . . ?
C11 C12 N1 C7 -172.2(3) . . . . ?
C11 C12 N1 C8 4.4(4) . . . . ?
C13 C9 C10 C11 -175.1(2) . . . . ?
C13 C9 C10 C14 5.9(4) . . . . ?
C14 C10 C11 C12 177.2(3) . . . . ?
C14 C15 C16 C17 2.1(6) . . . . ?
C15 C14 C19 C18 0.4(5) . . . . ?
C15 C16 C17 C18 -1.1(7) . . . . ?
C15 C16 C17 Cl1 178.7(3) . . . . ?
C16 C17 C18 C19 -0.3(7) . . . . ?
C17 C18 C19 C14 0.6(7) . . . . ?
C19 C14 C15 C16 -1.7(5) . . . . ?
Cl1 C17 C18 C19 179.9(3) . . . . ?
N1 C8 C9 C10 -1.3(4) . . . . ?
N1 C8 C9 C13 177.4(2) . . . . ?
O1 C12 N1 C7 6.1(4) . . . . ?
O1 C12 N1 C8 -177.3(3) . . . . ?
